data_1523973
loop_
_publ_author_name
'Allmann, R.'

_publ_section_title
;
 Nachtrag zu den Strukturen des Pyroaurits und Sjoegrenits
;
_journal_name_full
;
Neues Jahrbuch fuer Mineralogie. Monatshefte (Band=Jahr) (1950-)
;
_journal_page_first 552
_journal_page_last 558
_journal_volume 1969
_journal_year 1969
_chemical_formula_sum 'C0.25 H4 Fe0.5 Mg1.5 O5.875'
_chemical_name_systematic '(Mg6 Fe2 (O H)16 (C O3) (H2 O)4.5)0.25'
_space_group_IT_number 194
_symmetry_space_group_name_Hall '-P 6c 2c'
_symmetry_space_group_name_H-M 'P 63/m m c'
_cell_angle_alpha 90
_cell_angle_beta 90
_cell_angle_gamma 120
_cell_formula_units_Z 1
_cell_length_a 3.113
_cell_length_b 3.113
_cell_length_c 15.61
_cell_volume 131.006
_citation_journal_id_ASTM NJMMAW
_cod_data_source_file Allmann_NJMMAW_1969_611.cif
_cod_data_source_block C0.25Fe0.5H4Mg1.5O5.875
_cod_original_cell_volume 131.0062
_cod_original_formula_sum 'C0.25 Fe0.5 H4 Mg1.5 O5.875'
_cod_database_code 1523973

loop_
_symmetry_equiv_pos_as_xyz
x,y,z
x-y,x,z+1/2
-y,x-y,z
-x,-y,z+1/2
-x+y,-x,z
y,-x+y,z+1/2
-y,-x,-z+1/2
x-y,-y,-z
x,x-y,-z+1/2
y,x,-z
-x+y,y,-z+1/2
-x,-x+y,-z
-x,-y,-z
-x+y,-x,-z-1/2
y,-x+y,-z
x,y,-z-1/2
x-y,x,-z
-y,x-y,-z-1/2
y,x,z-1/2
-x+y,y,z
-x,-x+y,z-1/2
-y,-x,z
x-y,-y,z-1/2
x,x-y,z

loop_
_atom_site_label
_atom_site_type_symbol
_atom_site_fract_x
_atom_site_fract_y
_atom_site_fract_z
_atom_site_occupancy
_atom_site_U_iso_or_equiv
Mg1 Mg+2 0 0 0 0.75 0.0
O1 O-2 0.3333 0.6667 0.0652 1 0.0
C1 C+4 0 0 0.25 0.125 0.0
H1 H+1 0.3333 0.6667 0.1147 1 0.0
Fe1 Fe+3 0 0 0 0.25 0.0
O2 O-2 0.235 -0.235 0.25 0.3125 0.0
